data_4308630
loop_
_publ_author_name
'Dugald J. MacDougall'
'Bruce C. Noll'
'Kenneth W. Henderson'

_publ_section_title
;
Rational Assembly of Primitive Cubic Networks Using Hexameric Stacks of
Sodium Aryloxides as Nodes
;
_journal_name_full 'Inorganic Chemistry'
_journal_page_first 1181
_journal_page_last 1183
_journal_paper_doi 10.1021/ic048257b
_journal_volume 44
_journal_year 2005
_chemical_compound_source synthesized
_chemical_formula_sum 'C10 H13 Na O2'
_chemical_formula_weight 188.19
_space_group_IT_number 14
_symmetry_cell_setting monoclinic
_symmetry_Int_Tables_number 18
_symmetry_space_group_name_Hall '-P 2ybc'
_symmetry_space_group_name_H-M 'P 1 21/c 1'
_atom_sites_solution_hydrogens geom
_atom_sites_solution_primary direct
_atom_sites_solution_secondary difmap
_audit_creation_method SHELXL-97
_cell_angle_alpha 90.00
_cell_angle_beta 95.596(1)
_cell_angle_gamma 90.00
_cell_formula_units_Z 12
_cell_length_a 10.3777(1)
_cell_length_b 16.5849(2)
_cell_length_c 17.9530(2)
_cell_measurement_reflns_used 9664
_cell_measurement_temperature 100(2)
_cell_measurement_theta_max 31.20
_cell_measurement_theta_min 2.32
_cell_volume 3075.22(6)
_computing_cell_refinement 'Bruker APEX2/SAINT'
_computing_data_collection 'Bruker APEX2'
_computing_data_reduction 'Bruker SAINT/SHELXTL'
_computing_molecular_graphics 'Bruker SHELXTL'
_computing_publication_material 'Bruker SHELXTL'
_computing_structure_refinement 'SHELXL-97 (Sheldrick, 1997)'
_computing_structure_solution 'SHELXS-97 (Sheldrick, 1990)'
_diffrn_ambient_temperature 100(2)
_diffrn_detector_area_resol_mean 8.33
_diffrn_measured_fraction_theta_full 0.995
_diffrn_measured_fraction_theta_max 0.995
_diffrn_measurement_device_type 'Bruker SMART APEX CCD area detector'
_diffrn_measurement_method '\f and \w scans'
_diffrn_radiation_monochromator graphite
_diffrn_radiation_probe x-ray
_diffrn_radiation_type MoK\a
_diffrn_radiation_wavelength 0.71073
_diffrn_reflns_av_R_equivalents 0.0245
_diffrn_reflns_av_sigmaI/netI 0.0248
_diffrn_reflns_limit_h_max 15
_diffrn_reflns_limit_h_min -15
_diffrn_reflns_limit_k_max 24
_diffrn_reflns_limit_k_min -18
_diffrn_reflns_limit_l_max 26
_diffrn_reflns_limit_l_min -26
_diffrn_reflns_number 43096
_diffrn_reflns_theta_full 31.45
_diffrn_reflns_theta_max 31.45
_diffrn_reflns_theta_min 1.68
_diffrn_source 'fine-focus sealed tube'
_diffrn_source_type 'Siemens KFFMO2K-90'
_exptl_absorpt_coefficient_mu 0.119
_exptl_absorpt_correction_T_max 0.9641
_exptl_absorpt_correction_T_min 0.8866
_exptl_absorpt_correction_type multi-scan
_exptl_absorpt_process_details 'Blessing, R. H. Acta Cryst. (1995) A51, 33-38.'
_exptl_crystal_colour clear
_exptl_crystal_density_diffrn 1.219
_exptl_crystal_density_meas 0
_exptl_crystal_density_method 'not measured'
_exptl_crystal_description parallelepiped
_exptl_crystal_F_000 1200
_exptl_crystal_size_max 0.45
_exptl_crystal_size_mid 0.36
_exptl_crystal_size_min 0.31
_refine_diff_density_max 0.447
_refine_diff_density_min -0.184
_refine_diff_density_rms 0.047
_refine_ls_extinction_method none
_refine_ls_goodness_of_fit_ref 1.096
_refine_ls_hydrogen_treatment mixed
_refine_ls_matrix_type full
_refine_ls_number_parameters 352
_refine_ls_number_reflns 10149
_refine_ls_number_restraints 0
_refine_ls_restrained_S_all 1.096
_refine_ls_R_factor_all 0.0487
_refine_ls_R_factor_gt 0.0365
_refine_ls_shift/su_max 0.001
_refine_ls_shift/su_mean 0.000
_refine_ls_structure_factor_coef Fsqd
_refine_ls_weighting_details 'calc w=1/[\s^2^(Fo^2^)+(0.0591P)^2^+0.3053P] where P=(Fo^2^+2Fc^2^)/3'
_refine_ls_weighting_scheme calc
_refine_ls_wR_factor_gt 0.1032
_refine_ls_wR_factor_ref 0.1084
_reflns_number_gt 8038
_reflns_number_total 10149
_reflns_threshold_expression >2sigma(I)
_cod_data_source_file ic048257bsi20041210_114326.cif
_cod_data_source_block dmd18
_cod_original_sg_symbol_H-M 'P 21/c'
_cod_database_code 4308630

loop_
_symmetry_equiv_pos_as_xyz
'x, y, z'
'-x, y+1/2, -z+1/2'
'-x, -y, -z'
'x, -y-1/2, z-1/2'

loop_
_atom_site_label
_atom_site_type_symbol
_atom_site_fract_x
_atom_site_fract_y
_atom_site_fract_z
_atom_site_U_iso_or_equiv
_atom_site_adp_type
_atom_site_occupancy
_atom_site_symmetry_multiplicity
_atom_site_calc_flag
_atom_site_refinement_flags
_atom_site_disorder_assembly
_atom_site_disorder_group
Na1 Na 0.66193(3) 0.51287(2) 0.016076(18) 0.01596(8) Uani 1 1 d . . .
Na2 Na 0.49668(4) 0.37683(2) 0.113973(19) 0.01868(8) Uani 1 1 d . . .
Na3 Na 0.45368(4) 0.65375(2) 0.052529(19) 0.01913(8) Uani 1 1 d . . .
O1 O 0.48125(6) 0.52186(4) 0.09020(3) 0.01652(13) Uani 1 1 d . . .
O2 O 0.67624(6) 0.37719(4) 0.05100(4) 0.01969(13) Uani 1 1 d . . .
O3 O 0.63598(7) 0.65198(4) -0.01029(4) 0.02038(14) Uani 1 1 d . . .
O4 O 0.86802(7) 0.50867(5) -0.02705(4) 0.02493(15) Uani 1 1 d . . .
O5 O 0.51595(7) 0.29479(4) 0.21841(4) 0.02665(16) Uani 1 1 d . . .
O6 O 0.40248(7) 0.75558(4) 0.13075(4) 0.02437(15) Uani 1 1 d . . .
C1 C 0.47289(8) 0.52594(5) 0.16368(4) 0.01484(16) Uani 1 1 d . . .
C2 C 0.58246(9) 0.53874(6) 0.21512(5) 0.01806(17) Uani 1 1 d . . .
H2 H 0.6644 0.5472 0.1970 0.022 Uiso 1 1 calc R . .
C3 C 0.57321(9) 0.53918(6) 0.29203(5) 0.01962(18) Uani 1 1 d . . .
H3 H 0.6492 0.5476 0.3251 0.024 Uiso 1 1 calc R . .
C4 C 0.45553(9) 0.52756(5) 0.32178(5) 0.01835(17) Uani 1 1 d . . .
C5 C 0.34673(9) 0.51607(6) 0.27115(5) 0.02103(18) Uani 1 1 d . . .
H5 H 0.2650 0.5087 0.2898 0.025 Uiso 1 1 calc R . .
C6 C 0.35352(9) 0.51503(6) 0.19423(5) 0.01923(17) Uani 1 1 d . . .
H6 H 0.2768 0.5069 0.1617 0.023 Uiso 1 1 calc R . .
C7 C 0.44543(11) 0.52682(6) 0.40550(5) 0.0249(2) Uani 1 1 d . . .
H7A H 0.5338 0.5267 0.4319 0.030 Uiso 1 1 calc R . .
H7B H 0.4020 0.4764 0.4188 0.030 Uiso 1 1 calc R . .
C8 C 0.37085(11) 0.59859(7) 0.43275(5) 0.0281(2) Uani 1 1 d . . .
H8A H 0.3677 0.5946 0.4870 0.042 Uiso 1 1 calc R . .
H8B H 0.2825 0.5985 0.4078 0.042 Uiso 1 1 calc R . .
H8C H 0.4144 0.6487 0.4209 0.042 Uiso 1 1 calc R . .
C9 C 0.77347(9) 0.33539(6) 0.08459(5) 0.01737(16) Uani 1 1 d . . .
C10 C 0.83184(9) 0.35592(6) 0.15623(5) 0.02011(18) Uani 1 1 d . . .
H10 H 0.8009 0.4014 0.1813 0.024 Uiso 1 1 calc R . .
C11 C 0.93363(9) 0.31119(6) 0.19113(5) 0.02299(19) Uani 1 1 d . . .
H11 H 0.9703 0.3268 0.2395 0.028 Uiso 1 1 calc R . .
C12 C 0.98345(9) 0.24395(6) 0.15713(5) 0.02226(19) Uani 1 1 d . . .
C13 C 0.92764(10) 0.22413(6) 0.08570(5) 0.02384(19) Uani 1 1 d . . .
H13 H 0.9607 0.1794 0.0605 0.029 Uiso 1 1 calc R . .
C14 C 0.82543(9) 0.26767(6) 0.05041(5) 0.02144(18) Uani 1 1 d . . .
H14 H 0.7894 0.2516 0.0020 0.026 Uiso 1 1 calc R . .
C15 C 1.08840(10) 0.19120(7) 0.19596(6) 0.0302(2) Uani 1 1 d . . .
H15A H 1.1448 0.2245 0.2314 0.036 Uiso 1 1 calc R . .
H15B H 1.1424 0.1692 0.1582 0.036 Uiso 1 1 calc R . .
C16 C 1.03378(13) 0.12190(8) 0.23821(8) 0.0413(3) Uani 1 1 d . . .
H16A H 1.1050 0.0894 0.2621 0.062 Uiso 1 1 calc R . .
H16B H 0.9789 0.0882 0.2032 0.062 Uiso 1 1 calc R . .
H16C H 0.9821 0.1433 0.2766 0.062 Uiso 1 1 calc R . .
C17 C 0.70215(9) 0.71632(5) 0.01361(5) 0.01696(16) Uani 1 1 d . . .
C18 C 0.78032(11) 0.71653(6) 0.08241(5) 0.0270(2) Uani 1 1 d . . .
H18 H 0.7866 0.6688 0.1118 0.032 Uiso 1 1 calc R . .
C19 C 0.84829(11) 0.78452(7) 0.10829(6) 0.0300(2) Uani 1 1 d . . .
H19 H 0.9005 0.7818 0.1547 0.036 Uiso 1 1 calc R . .
C20 C 0.84261(10) 0.85663(6) 0.06857(6) 0.02262(19) Uani 1 1 d . . .
C21 C 0.76643(10) 0.85691(6) 0.00040(6) 0.02275(19) Uani 1 1 d . . .
H21 H 0.7606 0.9050 -0.0285 0.027 Uiso 1 1 calc R . .
C22 C 0.69864(9) 0.78921(6) -0.02678(5) 0.02045(18) Uani 1 1 d . . .
H22 H 0.6485 0.7921 -0.0739 0.025 Uiso 1 1 calc R . .
C23 C 0.91814(11) 0.92971(7) 0.09867(7) 0.0314(2) Uani 1 1 d . . .
H23A H 0.9104 0.9341 0.1530 0.038 Uiso 1 1 calc R . .
H23B H 0.8788 0.9786 0.0744 0.038 Uiso 1 1 calc R . .
C24 C 1.06066(12) 0.92738(8) 0.08612(7) 0.0379(3) Uani 1 1 d . . .
H24A H 1.1034 0.9762 0.1070 0.057 Uiso 1 1 calc R . .
H24B H 1.0695 0.9246 0.0323 0.057 Uiso 1 1 calc R . .
H24C H 1.1011 0.8798 0.1109 0.057 Uiso 1 1 calc R . .
C25 C 0.95477(9) 0.57638(6) -0.02204(6) 0.0264(2) Uani 1 1 d . . .
H25A H 0.9064 0.6261 -0.0121 0.032 Uiso 1 1 calc R . .
H25B H 0.9928 0.5833 -0.0701 0.032 Uiso 1 1 calc R . .
C26 C 0.93875(10) 0.43698(7) -0.04014(6) 0.0253(2) Uani 1 1 d . . .
H26A H 0.9767 0.4416 -0.0885 0.030 Uiso 1 1 calc R . .
H26B H 0.8793 0.3902 -0.0432 0.030 Uiso 1 1 calc R . .
C27 C 0.42964(11) 0.29971(7) 0.27637(6) 0.0313(2) Uani 1 1 d . . .
H27A H 0.3828 0.2480 0.2794 0.038 Uiso 1 1 calc R . .
H27B H 0.3649 0.3427 0.2640 0.038 Uiso 1 1 calc R . .
C28 C 0.61022(10) 0.23295(6) 0.23706(5) 0.02304(19) Uani 1 1 d . . .
H28A H 0.6712 0.2302 0.1980 0.028 Uiso 1 1 calc R . .
H28B H 0.5663 0.1801 0.2389 0.028 Uiso 1 1 calc R . .
C29 C 0.31611(10) 0.75035(7) 0.18831(5) 0.0258(2) Uani 1 1 d . . .
H29A H 0.2521 0.7070 0.1758 0.031 Uiso 1 1 calc R . .
H29B H 0.2685 0.8018 0.1911 0.031 Uiso 1 1 calc R . .
C30 C 0.49618(12) 0.81767(6) 0.14943(6) 0.0296(2) Uani 1 1 d . . .
H30A H 0.4519 0.8703 0.1518 0.036 Uiso 1 1 calc R . .
H30B H 0.5567 0.8210 0.1102 0.036 Uiso 1 1 calc R . .

loop_
_atom_site_aniso_label
_atom_site_aniso_U_11
_atom_site_aniso_U_22
_atom_site_aniso_U_33
_atom_site_aniso_U_23
_atom_site_aniso_U_13
_atom_site_aniso_U_12
Na1 0.01437(17) 0.01855(18) 0.01497(16) 0.00111(13) 0.00147(13) -0.00171(13)
Na2 0.02314(19) 0.01845(18) 0.01441(16) 0.00193(13) 0.00165(13) -0.00202(14)
Na3 0.02316(19) 0.01831(18) 0.01596(16) -0.00179(13) 0.00215(14) -0.00036(14)
O1 0.0191(3) 0.0203(3) 0.0103(3) -0.0004(2) 0.0021(2) -0.0011(2)
O2 0.0179(3) 0.0205(3) 0.0201(3) 0.0029(2) -0.0007(2) 0.0018(2)
O3 0.0215(3) 0.0192(3) 0.0201(3) -0.0002(2) 0.0006(2) -0.0066(3)
O4 0.0140(3) 0.0297(4) 0.0314(4) 0.0064(3) 0.0037(3) -0.0011(3)
O5 0.0333(4) 0.0280(4) 0.0190(3) 0.0075(3) 0.0043(3) 0.0025(3)
O6 0.0341(4) 0.0224(3) 0.0170(3) -0.0035(3) 0.0043(3) 0.0000(3)
C1 0.0182(4) 0.0140(4) 0.0124(3) 0.0007(3) 0.0018(3) 0.0002(3)
C2 0.0165(4) 0.0216(4) 0.0161(4) -0.0009(3) 0.0016(3) -0.0001(3)
C3 0.0214(4) 0.0221(4) 0.0146(4) -0.0011(3) -0.0023(3) 0.0022(3)
C4 0.0265(5) 0.0158(4) 0.0129(3) 0.0015(3) 0.0029(3) 0.0030(3)
C5 0.0219(4) 0.0249(5) 0.0172(4) 0.0009(3) 0.0064(3) -0.0025(4)
C6 0.0176(4) 0.0244(5) 0.0157(4) -0.0006(3) 0.0018(3) -0.0024(3)
C7 0.0358(5) 0.0261(5) 0.0133(4) 0.0023(3) 0.0042(4) 0.0052(4)
C8 0.0388(6) 0.0291(5) 0.0171(4) -0.0023(4) 0.0063(4) 0.0047(4)
C9 0.0153(4) 0.0195(4) 0.0175(4) 0.0024(3) 0.0022(3) -0.0022(3)
C10 0.0191(4) 0.0242(5) 0.0173(4) -0.0022(3) 0.0031(3) 0.0011(3)
C11 0.0199(4) 0.0327(5) 0.0163(4) -0.0013(4) 0.0009(3) 0.0018(4)
C12 0.0174(4) 0.0293(5) 0.0199(4) 0.0012(4) 0.0008(3) 0.0032(4)
C13 0.0241(5) 0.0242(5) 0.0229(4) -0.0034(4) 0.0005(4) 0.0046(4)
C14 0.0226(4) 0.0225(5) 0.0186(4) -0.0023(3) -0.0010(3) 0.0003(4)
C15 0.0222(5) 0.0405(6) 0.0269(5) -0.0008(4) -0.0022(4) 0.0108(4)
C16 0.0383(7) 0.0346(7) 0.0478(7) 0.0083(5) -0.0117(5) 0.0083(5)
C17 0.0168(4) 0.0185(4) 0.0159(4) 0.0000(3) 0.0032(3) -0.0022(3)
C18 0.0380(6) 0.0227(5) 0.0189(4) 0.0042(4) -0.0044(4) -0.0071(4)
C19 0.0384(6) 0.0290(5) 0.0207(4) -0.0013(4) -0.0070(4) -0.0074(4)
C20 0.0215(4) 0.0197(4) 0.0269(4) -0.0048(4) 0.0040(4) -0.0027(3)
C21 0.0234(5) 0.0169(4) 0.0280(4) 0.0035(4) 0.0031(4) -0.0011(3)
C22 0.0197(4) 0.0214(5) 0.0199(4) 0.0028(3) 0.0002(3) -0.0011(3)
C23 0.0313(6) 0.0244(5) 0.0386(6) -0.0098(4) 0.0040(4) -0.0060(4)
C24 0.0313(6) 0.0355(6) 0.0470(7) -0.0117(5) 0.0039(5) -0.0128(5)
C25 0.0175(4) 0.0269(5) 0.0356(5) 0.0069(4) 0.0069(4) -0.0002(4)
C26 0.0213(5) 0.0304(5) 0.0252(4) -0.0007(4) 0.0070(4) -0.0037(4)
C27 0.0311(5) 0.0363(6) 0.0274(5) 0.0122(4) 0.0078(4) 0.0091(5)
C28 0.0316(5) 0.0179(4) 0.0203(4) 0.0004(3) 0.0058(4) -0.0015(4)
C29 0.0265(5) 0.0292(5) 0.0219(4) -0.0041(4) 0.0034(4) 0.0017(4)
C30 0.0465(7) 0.0191(5) 0.0251(5) -0.0040(4) 0.0130(4) -0.0055(4)

loop_
_atom_type_symbol
_atom_type_description
_atom_type_scat_dispersion_real
_atom_type_scat_dispersion_imag
_atom_type_scat_source
C C 0.0033 0.0016 'International Tables Vol C Tables 4.2.6.8 and 6.1.1.4'
H H 0.0000 0.0000 'International Tables Vol C Tables 4.2.6.8 and 6.1.1.4'
O O 0.0106 0.0060 'International Tables Vol C Tables 4.2.6.8 and 6.1.1.4'
Na Na 0.0362 0.0249 'International Tables Vol C Tables 4.2.6.8 and 6.1.1.4'

loop_
_geom_angle_atom_site_label_1
_geom_angle_atom_site_label_2
_geom_angle_atom_site_label_3
_geom_angle
_geom_angle_site_symmetry_1
_geom_angle_site_symmetry_3
_geom_angle_publ_flag
O2 Na1 O4 91.36(3) . . ?
O2 Na1 O3 174.87(3) . . ?
O4 Na1 O3 93.02(3) . . ?
O2 Na1 O1 90.02(3) . 3_665 ?
O4 Na1 O1 104.31(3) . 3_665 ?
O3 Na1 O1 91.47(2) . 3_665 ?
O2 Na1 O1 86.78(2) . . ?
O4 Na1 O1 165.64(3) . . ?
O3 Na1 O1 88.32(2) . . ?
O1 Na1 O1 89.94(2) 3_665 . ?
O2 Na1 Na3 44.403(18) . 3_665 ?
O4 Na1 Na3 99.58(2) . 3_665 ?
O3 Na1 Na3 137.04(2) . 3_665 ?
O1 Na1 Na3 45.652(18) 3_665 3_665 ?
O1 Na1 Na3 89.040(19) . 3_665 ?
O2 Na1 Na2 137.94(2) . 3_665 ?
O4 Na1 Na2 101.07(2) . 3_665 ?
O3 Na1 Na2 43.452(18) . 3_665 ?
O1 Na1 Na2 48.037(18) 3_665 3_665 ?
O1 Na1 Na2 89.719(19) . 3_665 ?
Na3 Na1 Na2 93.677(13) 3_665 3_665 ?
O2 Na1 Na3 131.00(2) . . ?
O4 Na1 Na3 136.41(2) . . ?
O3 Na1 Na3 44.213(18) . . ?
O1 Na1 Na3 87.73(2) 3_665 . ?
O1 Na1 Na3 44.295(17) . . ?
Na3 Na1 Na3 117.341(12) 3_665 . ?
Na2 Na1 Na3 56.768(11) 3_665 . ?
O2 Na1 Na1 87.72(2) . 3_665 ?
O4 Na1 Na1 149.66(3) . 3_665 ?
O3 Na1 Na1 89.83(2) . 3_665 ?
O1 Na1 Na1 45.394(17) 3_665 3_665 ?
O1 Na1 Na1 44.550(17) . 3_665 ?
Na3 Na1 Na1 59.848(12) 3_665 3_665 ?
Na2 Na1 Na1 61.798(12) 3_665 3_665 ?
Na3 Na1 Na1 57.493(12) . 3_665 ?
O2 Na1 Na2 41.335(18) . . ?
O4 Na1 Na2 131.97(2) . . ?
O3 Na1 Na2 133.87(2) . . ?
O1 Na1 Na2 86.961(19) 3_665 . ?
O1 Na1 Na2 45.615(17) . . ?
Na3 Na1 Na2 56.093(10) 3_665 . ?
Na2 Na1 Na2 119.442(12) 3_665 . ?
Na3 Na1 Na2 89.672(12) . . ?
Na1 Na1 Na2 57.644(12) 3_665 . ?
O3 Na2 O2 93.10(3) 3_665 . ?
O3 Na2 O5 122.87(3) 3_665 . ?
O2 Na2 O5 113.28(3) . . ?
O3 Na2 O1 92.29(3) 3_665 . ?
O2 Na2 O1 87.33(2) . . ?
O5 Na2 O1 136.07(3) . . ?
O3 Na2 C1 113.97(3) 3_665 . ?
O2 Na2 C1 105.85(3) . . ?
O5 Na2 C1 106.26(3) . . ?
O1 Na2 C1 29.98(2) . . ?
O3 Na2 C9 108.60(3) 3_665 . ?
O2 Na2 C9 23.40(2) . . ?
O5 Na2 C9 89.96(3) . . ?
O1 Na2 C9 103.78(3) . . ?
C1 Na2 C9 112.90(3) . . ?
O3 Na2 Na3 47.183(19) 3_665 3_665 ?
O2 Na2 Na3 45.927(19) . 3_665 ?
O5 Na2 Na3 132.22(2) . 3_665 ?
O1 Na2 Na3 90.386(18) . 3_665 ?
C1 Na2 Na3 120.23(2) . 3_665 ?
C9 Na2 Na3 63.373(19) . 3_665 ?
O3 Na2 Na1 46.148(19) 3_665 3_665 ?
O2 Na2 Na1 91.34(2) . 3_665 ?
O5 Na2 Na1 154.72(3) . 3_665 ?
O1 Na2 Na1 46.161(16) . 3_665 ?
C1 Na2 Na1 70.26(2) . 3_665 ?
C9 Na2 Na1 114.73(2) . 3_665 ?
Na3 Na2 Na1 61.804(11) 3_665 3_665 ?
O3 Na2 Na1 90.68(2) 3_665 . ?
O2 Na2 Na1 42.794(18) . . ?
O5 Na2 Na1 142.89(2) . . ?
O1 Na2 Na1 44.710(17) . . ?
C1 Na2 Na1 67.99(2) . . ?
C9 Na2 Na1 62.095(19) . . ?
Na3 Na2 Na1 58.525(11) 3_665 . ?
Na1 Na2 Na1 60.558(12) 3_665 . ?
O2 Na3 O6 121.26(3) 3_665 . ?
O2 Na3 O3 92.72(3) 3_665 . ?
O6 Na3 O3 124.20(3) . . ?
O2 Na3 O1 94.21(3) 3_665 . ?
O6 Na3 O1 123.40(3) . . ?
O3 Na3 O1 92.72(3) . . ?
O2 Na3 C1 113.40(3) 3_665 . ?
O6 Na3 C1 96.97(3) . . ?
O3 Na3 C1 108.88(3) . . ?
O1 Na3 C1 26.55(2) . . ?
O2 Na3 C17 110.80(3) 3_665 . ?
O6 Na3 C17 98.47(3) . . ?
O3 Na3 C17 25.79(2) . . ?
O1 Na3 C17 108.68(3) . . ?
C1 Na3 C17 114.82(3) . . ?
O2 Na3 Na2 46.601(19) 3_665 3_665 ?
O6 Na3 Na2 140.87(2) . 3_665 ?
O3 Na3 Na2 46.129(18) . 3_665 ?
O1 Na3 Na2 95.715(19) . 3_665 ?
C1 Na3 Na2 122.16(2) . 3_665 ?
C17 Na3 Na2 66.282(19) . 3_665 ?
O2 Na3 Na1 46.704(19) 3_665 3_665 ?
O6 Na3 Na1 140.28(2) . 3_665 ?
O3 Na3 Na1 95.48(2) . 3_665 ?
O1 Na3 Na1 47.544(17) . 3_665 ?
C1 Na3 Na1 68.495(19) . 3_665 ?
C17 Na3 Na1 121.24(2) . 3_665 ?
Na2 Na3 Na1 65.382(11) 3_665 3_665 ?
O2 Na3 Na1 91.50(2) 3_665 . ?
O6 Na3 Na1 147.24(2) . . ?
O3 Na3 Na1 45.938(19) . . ?
O1 Na3 Na1 46.987(18) . . ?
C1 Na3 Na1 67.428(19) . . ?
C17 Na3 Na1 66.01(2) . . ?
Na2 Na3 Na1 61.430(11) 3_665 . ?
Na1 Na3 Na1 62.660(12) 3_665 . ?
C1 O1 Na3 102.99(5) . . ?
C1 O1 Na1 135.45(6) . 3_665 ?
Na3 O1 Na1 86.80(2) . 3_665 ?
C1 O1 Na1 132.84(5) . . ?
Na3 O1 Na1 88.72(2) . . ?
Na1 O1 Na1 90.06(2) 3_665 . ?
C1 O1 Na2 83.48(5) . . ?
Na3 O1 Na2 172.43(3) . . ?
Na1 O1 Na2 85.80(2) 3_665 . ?
Na1 O1 Na2 89.68(2) . . ?
C9 O2 Na3 128.91(6) . 3_665 ?
C9 O2 Na2 113.50(5) . . ?
Na3 O2 Na2 87.47(3) 3_665 . ?
C9 O2 Na1 130.83(6) . . ?
Na3 O2 Na1 88.89(3) 3_665 . ?
Na2 O2 Na1 95.87(3) . . ?
C17 O3 Na2 134.17(6) . 3_665 ?
C17 O3 Na3 104.95(5) . . ?
Na2 O3 Na3 86.69(3) 3_665 . ?
C17 O3 Na1 132.77(6) . . ?
Na2 O3 Na1 90.40(3) 3_665 . ?
Na3 O3 Na1 89.85(2) . . ?
C26 O4 C25 109.39(7) . . ?
C26 O4 Na1 125.36(6) . . ?
C25 O4 Na1 122.83(6) . . ?
C28 O5 C27 109.27(7) . . ?
C28 O5 Na2 127.87(6) . . ?
C27 O5 Na2 122.86(6) . . ?
C30 O6 C29 109.40(7) . . ?
C30 O6 Na3 118.69(6) . . ?
C29 O6 Na3 126.52(6) . . ?
O1 C1 C2 122.02(8) . . ?
O1 C1 C6 121.43(8) . . ?
C2 C1 C6 116.51(7) . . ?
O1 C1 Na2 66.53(4) . . ?
C2 C1 Na2 105.41(6) . . ?
C6 C1 Na2 97.19(6) . . ?
O1 C1 Na3 50.47(4) . . ?
C2 C1 Na3 109.70(6) . . ?
C6 C1 Na3 110.83(6) . . ?
Na2 C1 Na3 116.89(3) . . ?
C3 C2 C1 121.40(8) . . ?
C3 C2 H2 119.3 . . ?
C1 C2 H2 119.3 . . ?
C4 C3 C2 121.80(8) . . ?
C4 C3 H3 119.1 . . ?
C2 C3 H3 119.1 . . ?
C5 C4 C3 117.01(8) . . ?
C5 C4 C7 121.06(9) . . ?
C3 C4 C7 121.93(8) . . ?
C6 C5 C4 122.29(9) . . ?
C6 C5 H5 118.9 . . ?
C4 C5 H5 118.9 . . ?
C5 C6 C1 120.99(8) . . ?
C5 C6 H6 119.5 . . ?
C1 C6 H6 119.5 . . ?
C4 C7 C8 113.42(8) . . ?
C4 C7 H7A 108.9 . . ?
C8 C7 H7A 108.9 . . ?
C4 C7 H7B 108.9 . . ?
C8 C7 H7B 108.9 . . ?
H7A C7 H7B 107.7 . . ?
C7 C8 H8A 109.5 . . ?
C7 C8 H8B 109.5 . . ?
H8A C8 H8B 109.5 . . ?
C7 C8 H8C 109.5 . . ?
H8A C8 H8C 109.5 . . ?
H8B C8 H8C 109.5 . . ?
O2 C9 C10 122.10(8) . . ?
O2 C9 C14 121.76(8) . . ?
C10 C9 C14 116.14(8) . . ?
O2 C9 Na2 43.10(4) . . ?
C10 C9 Na2 96.66(6) . . ?
C14 C9 Na2 131.35(6) . . ?
C11 C10 C9 121.53(9) . . ?
C11 C10 H10 119.2 . . ?
C9 C10 H10 119.2 . . ?
C10 C11 C12 121.86(9) . . ?
C10 C11 H11 119.1 . . ?
C12 C11 H11 119.1 . . ?
C13 C12 C11 116.91(9) . . ?
C13 C12 C15 120.22(9) . . ?
C11 C12 C15 122.79(9) . . ?
C14 C13 C12 121.94(9) . . ?
C14 C13 H13 119.0 . . ?
C12 C13 H13 119.0 . . ?
C13 C14 C9 121.60(9) . . ?
C13 C14 H14 119.2 . . ?
C9 C14 H14 119.2 . . ?
C12 C15 C16 112.40(9) . . ?
C12 C15 H15A 109.1 . . ?
C16 C15 H15A 109.1 . . ?
C12 C15 H15B 109.1 . . ?
C16 C15 H15B 109.1 . . ?
H15A C15 H15B 107.9 . . ?
C15 C16 H16A 109.5 . . ?
C15 C16 H16B 109.5 . . ?
H16A C16 H16B 109.5 . . ?
C15 C16 H16C 109.5 . . ?
H16A C16 H16C 109.5 . . ?
H16B C16 H16C 109.5 . . ?
O3 C17 C22 122.75(8) . . ?
O3 C17 C18 121.61(8) . . ?
C22 C17 C18 115.64(8) . . ?
O3 C17 Na3 49.26(4) . . ?
C22 C17 Na3 116.63(6) . . ?
C18 C17 Na3 103.69(6) . . ?
C19 C18 C17 121.74(9) . . ?
C19 C18 H18 119.1 . . ?
C17 C18 H18 119.1 . . ?
C18 C19 C20 122.22(9) . . ?
C18 C19 H19 118.9 . . ?
C20 C19 H19 118.9 . . ?
C19 C20 C21 116.49(9) . . ?
C19 C20 C23 120.72(9) . . ?
C21 C20 C23 122.78(9) . . ?
C22 C21 C20 122.13(9) . . ?
C22 C21 H21 118.9 . . ?
C20 C21 H21 118.9 . . ?
C21 C22 C17 121.77(8) . . ?
C21 C22 H22 119.1 . . ?
C17 C22 H22 119.1 . . ?
C20 C23 C24 113.87(9) . . ?
C20 C23 H23A 108.8 . . ?
C24 C23 H23A 108.8 . . ?
C20 C23 H23B 108.8 . . ?
C24 C23 H23B 108.8 . . ?
H23A C23 H23B 107.7 . . ?
C23 C24 H24A 109.5 . . ?
C23 C24 H24B 109.5 . . ?
H24A C24 H24B 109.5 . . ?
C23 C24 H24C 109.5 . . ?
H24A C24 H24C 109.5 . . ?
H24B C24 H24C 109.5 . . ?
O4 C25 C26 109.93(8) . 3_765 ?
O4 C25 H25A 109.7 . . ?
C26 C25 H25A 109.7 3_765 . ?
O4 C25 H25B 109.7 . . ?
C26 C25 H25B 109.7 3_765 . ?
H25A C25 H25B 108.2 . . ?
O4 C26 C25 110.58(8) . 3_765 ?
O4 C26 H26A 109.5 . . ?
C25 C26 H26A 109.5 3_765 . ?
O4 C26 H26B 109.5 . . ?
C25 C26 H26B 109.5 3_765 . ?
H26A C26 H26B 108.1 . . ?
O5 C27 C30 110.55(9) . 2_645 ?
O5 C27 H27A 109.5 . . ?
C30 C27 H27A 109.5 2_645 . ?
O5 C27 H27B 109.5 . . ?
C30 C27 H27B 109.5 2_645 . ?
H27A C27 H27B 108.1 . . ?
O5 C28 C29 110.28(8) . 2_645 ?
O5 C28 H28A 109.6 . . ?
C29 C28 H28A 109.6 2_645 . ?
O5 C28 H28B 109.6 . . ?
C29 C28 H28B 109.6 2_645 . ?
H28A C28 H28B 108.1 . . ?
O6 C29 C28 110.74(8) . 2_655 ?
O6 C29 H29A 109.5 . . ?
C28 C29 H29A 109.5 2_655 . ?
O6 C29 H29B 109.5 . . ?
C28 C29 H29B 109.5 2_655 . ?
H29A C29 H29B 108.1 . . ?
O6 C30 C27 110.02(8) . 2_655 ?
O6 C30 H30A 109.7 . . ?
C27 C30 H30A 109.7 2_655 . ?
O6 C30 H30B 109.7 . . ?
C27 C30 H30B 109.7 2_655 . ?
H30A C30 H30B 108.2 . . ?

loop_
_geom_bond_atom_site_label_1
_geom_bond_atom_site_label_2
_geom_bond_distance
_geom_bond_site_symmetry_2
_geom_bond_publ_flag
Na1 O2 2.3369(7) . ?
Na1 O4 2.3455(8) . ?
Na1 O3 2.3652(7) . ?
Na1 O1 2.3721(7) 3_665 ?
Na1 O1 2.4073(7) . ?
Na1 Na3 3.2101(5) 3_665 ?
Na1 Na2 3.2798(5) 3_665 ?
Na1 Na3 3.2914(5) . ?
Na1 Na1 3.3812(7) 3_665 ?
Na1 Na2 3.4217(5) . ?
Na2 O3 2.2558(7) 3_665 ?
Na2 O2 2.2718(7) . ?
Na2 O5 2.3095(7) . ?
Na2 O1 2.4454(7) . ?
Na2 C1 2.6487(9) . ?
Na2 C9 3.0491(10) . ?
Na2 Na3 3.1238(5) 3_665 ?
Na2 Na1 3.2798(5) 3_665 ?
Na3 O2 2.2465(7) 3_665 ?
Na3 O6 2.2918(7) . ?
Na3 O3 2.2952(7) . ?
Na3 O1 2.2991(7) . ?
Na3 C1 2.9048(9) . ?
Na3 C17 2.9266(9) . ?
Na3 Na2 3.1238(5) 3_665 ?
Na3 Na1 3.2100(5) 3_665 ?
O1 C1 1.3323(9) . ?
O1 Na1 2.3721(7) 3_665 ?
O2 C9 1.3205(11) . ?
O2 Na3 2.2465(7) 3_665 ?
O3 C17 1.3180(11) . ?
O3 Na2 2.2558(7) 3_665 ?
O4 C26 1.4287(13) . ?
O4 C25 1.4366(12) . ?
O5 C28 1.4342(12) . ?
O5 C27 1.4400(12) . ?
O6 C30 1.4335(13) . ?
O6 C29 1.4350(12) . ?
C1 C2 1.4093(12) . ?
C1 C6 1.4144(12) . ?
C2 C3 1.3934(12) . ?
C2 H2 0.9500 . ?
C3 C4 1.3931(13) . ?
C3 H3 0.9500 . ?
C4 C5 1.3919(13) . ?
C4 C7 1.5169(12) . ?
C5 C6 1.3897(12) . ?
C5 H5 0.9500 . ?
C6 H6 0.9500 . ?
C7 C8 1.5261(14) . ?
C7 H7A 0.9900 . ?
C7 H7B 0.9900 . ?
C8 H8A 0.9800 . ?
C8 H8B 0.9800 . ?
C8 H8C 0.9800 . ?
C9 C10 1.4090(12) . ?
C9 C14 1.4118(13) . ?
C10 C11 1.3891(13) . ?
C10 H10 0.9500 . ?
C11 C12 1.3945(14) . ?
C11 H11 0.9500 . ?
C12 C13 1.3940(13) . ?
C12 C15 1.5131(14) . ?
C13 C14 1.3845(14) . ?
C13 H13 0.9500 . ?
C14 H14 0.9500 . ?
C15 C16 1.5170(18) . ?
C15 H15A 0.9900 . ?
C15 H15B 0.9900 . ?
C16 H16A 0.9800 . ?
C16 H16B 0.9800 . ?
C16 H16C 0.9800 . ?
C17 C22 1.4083(13) . ?
C17 C18 1.4102(13) . ?
C18 C19 1.3859(14) . ?
C18 H18 0.9500 . ?
C19 C20 1.3907(15) . ?
C19 H19 0.9500 . ?
C20 C21 1.3908(14) . ?
C20 C23 1.5142(14) . ?
C21 C22 1.3880(13) . ?
C21 H21 0.9500 . ?
C22 H22 0.9500 . ?
C23 C24 1.5181(16) . ?
C23 H23A 0.9900 . ?
C23 H23B 0.9900 . ?
C24 H24A 0.9800 . ?
C24 H24B 0.9800 . ?
C24 H24C 0.9800 . ?
C25 C26 1.5086(15) 3_765 ?
C25 H25A 0.9900 . ?
C25 H25B 0.9900 . ?
C26 C25 1.5086(15) 3_765 ?
C26 H26A 0.9900 . ?
C26 H26B 0.9900 . ?
C27 C30 1.5019(16) 2_645 ?
C27 H27A 0.9900 . ?
C27 H27B 0.9900 . ?
C28 C29 1.5044(14) 2_645 ?
C28 H28A 0.9900 . ?
C28 H28B 0.9900 . ?
C29 C28 1.5043(14) 2_655 ?
C29 H29A 0.9900 . ?
C29 H29B 0.9900 . ?
C30 C27 1.5019(16) 2_655 ?
C30 H30A 0.9900 . ?
C30 H30B 0.9900 . ?

loop_
_geom_torsion_atom_site_label_1
_geom_torsion_atom_site_label_2
_geom_torsion_atom_site_label_3
_geom_torsion_atom_site_label_4
_geom_torsion
_geom_torsion_site_symmetry_1
_geom_torsion_site_symmetry_2
_geom_torsion_site_symmetry_3
_geom_torsion_site_symmetry_4
_geom_torsion_publ_flag
O2 Na1 Na2 O3 -93.83(3) . . . 3_665 ?
O4 Na1 Na2 O3 -106.90(4) . . . 3_665 ?
O3 Na1 Na2 O3 88.79(3) . . . 3_665 ?
O1 Na1 Na2 O3 -0.34(3) 3_665 . . 3_665 ?
O1 Na1 Na2 O3 92.56(3) . . . 3_665 ?
Na3 Na1 Na2 O3 -36.46(2) 3_665 . . 3_665 ?
Na2 Na1 Na2 O3 36.64(2) 3_665 . . 3_665 ?
Na3 Na1 Na2 O3 87.41(2) . . . 3_665 ?
Na1 Na1 Na2 O3 36.65(2) 3_665 . . 3_665 ?
O4 Na1 Na2 O2 -13.07(4) . . . . ?
O3 Na1 Na2 O2 -177.39(4) . . . . ?
O1 Na1 Na2 O2 93.49(3) 3_665 . . . ?
O1 Na1 Na2 O2 -173.61(4) . . . . ?
Na3 Na1 Na2 O2 57.37(3) 3_665 . . . ?
Na2 Na1 Na2 O2 130.47(3) 3_665 . . . ?
Na3 Na1 Na2 O2 -178.77(3) . . . . ?
Na1 Na1 Na2 O2 130.47(3) 3_665 . . . ?
O2 Na1 Na2 O5 62.41(5) . . . . ?
O4 Na1 Na2 O5 49.34(5) . . . . ?
O3 Na1 Na2 O5 -114.98(5) . . . . ?
O1 Na1 Na2 O5 155.90(4) 3_665 . . . ?
O1 Na1 Na2 O5 -111.20(4) . . . . ?
Na3 Na1 Na2 O5 119.78(4) 3_665 . . . ?
Na2 Na1 Na2 O5 -167.12(4) 3_665 . . . ?
Na3 Na1 Na2 O5 -116.36(4) . . . . ?
Na1 Na1 Na2 O5 -167.12(4) 3_665 . . . ?
O2 Na1 Na2 O1 173.61(4) . . . . ?
O4 Na1 Na2 O1 160.53(4) . . . . ?
O3 Na1 Na2 O1 -3.78(3) . . . . ?
O1 Na1 Na2 O1 -92.90(3) 3_665 . . . ?
Na3 Na1 Na2 O1 -129.02(2) 3_665 . . . ?
Na2 Na1 Na2 O1 -55.92(2) 3_665 . . . ?
Na3 Na1 Na2 O1 -5.16(2) . . . . ?
Na1 Na1 Na2 O1 -55.92(2) 3_665 . . . ?
O2 Na1 Na2 C1 150.49(3) . . . . ?
O4 Na1 Na2 C1 137.41(4) . . . . ?
O3 Na1 Na2 C1 -26.90(3) . . . . ?
O1 Na1 Na2 C1 -116.02(3) 3_665 . . . ?
O1 Na1 Na2 C1 -23.12(3) . . . . ?
Na3 Na1 Na2 C1 -152.15(2) 3_665 . . . ?
Na2 Na1 Na2 C1 -79.04(2) 3_665 . . . ?
Na3 Na1 Na2 C1 -28.28(2) . . . . ?
Na1 Na1 Na2 C1 -79.04(2) 3_665 . . . ?
O2 Na1 Na2 C9 16.94(3) . . . . ?
O4 Na1 Na2 C9 3.87(4) . . . . ?
O3 Na1 Na2 C9 -160.45(3) . . . . ?
O1 Na1 Na2 C9 110.43(3) 3_665 . . . ?
O1 Na1 Na2 C9 -156.67(3) . . . . ?
Na3 Na1 Na2 C9 74.31(2) 3_665 . . . ?
Na2 Na1 Na2 C9 147.41(2) 3_665 . . . ?
Na3 Na1 Na2 C9 -161.83(2) . . . . ?
Na1 Na1 Na2 C9 147.41(2) 3_665 . . . ?
O2 Na1 Na2 Na3 -57.37(3) . . . 3_665 ?
O4 Na1 Na2 Na3 -70.44(3) . . . 3_665 ?
O3 Na1 Na2 Na3 125.24(3) . . . 3_665 ?
O1 Na1 Na2 Na3 36.124(19) 3_665 . . 3_665 ?
O1 Na1 Na2 Na3 129.02(2) . . . 3_665 ?
Na2 Na1 Na2 Na3 73.103(13) 3_665 . . 3_665 ?
Na3 Na1 Na2 Na3 123.865(11) . . . 3_665 ?
Na1 Na1 Na2 Na3 73.105(13) 3_665 . . 3_665 ?
O2 Na1 Na2 Na1 -130.47(3) . . . 3_665 ?
O4 Na1 Na2 Na1 -143.55(4) . . . 3_665 ?
O3 Na1 Na2 Na1 52.14(3) . . . 3_665 ?
O1 Na1 Na2 Na1 -36.981(17) 3_665 . . 3_665 ?
O1 Na1 Na2 Na1 55.92(2) . . . 3_665 ?
Na3 Na1 Na2 Na1 -73.105(13) 3_665 . . 3_665 ?
Na2 Na1 Na2 Na1 0.0 3_665 . . 3_665 ?
Na3 Na1 Na2 Na1 50.760(11) . . . 3_665 ?
O2 Na1 Na3 O2 -90.17(3) . . . 3_665 ?
O4 Na1 Na3 O2 106.37(4) . . . 3_665 ?
O3 Na1 Na3 O2 92.34(3) . . . 3_665 ?
O1 Na1 Na3 O2 -2.11(3) 3_665 . . 3_665 ?
O1 Na1 Na3 O2 -94.37(3) . . . 3_665 ?
Na3 Na1 Na3 O2 -38.21(2) 3_665 . . 3_665 ?
Na2 Na1 Na3 O2 37.17(2) 3_665 . . 3_665 ?
Na1 Na1 Na3 O2 -38.21(2) 3_665 . . 3_665 ?
Na2 Na1 Na3 O2 -89.09(2) . . . 3_665 ?
O2 Na1 Na3 O6 90.85(5) . . . . ?
O4 Na1 Na3 O6 -72.61(6) . . . . ?
O3 Na1 Na3 O6 -86.64(5) . . . . ?
O1 Na1 Na3 O6 178.90(5) 3_665 . . . ?
O1 Na1 Na3 O6 86.65(5) . . . . ?
Na3 Na1 Na3 O6 142.81(4) 3_665 . . . ?
Na2 Na1 Na3 O6 -141.81(5) 3_665 . . . ?
Na1 Na1 Na3 O6 142.81(4) 3_665 . . . ?
Na2 Na1 Na3 O6 91.93(4) . . . . ?
O2 Na1 Na3 O3 177.49(4) . . . . ?
O4 Na1 Na3 O3 14.03(4) . . . . ?
O1 Na1 Na3 O3 -94.45(3) 3_665 . . . ?
O1 Na1 Na3 O3 173.29(3) . . . . ?
Na3 Na1 Na3 O3 -130.55(3) 3_665 . . . ?
Na2 Na1 Na3 O3 -55.17(2) 3_665 . . . ?
Na1 Na1 Na3 O3 -130.55(3) 3_665 . . . ?
Na2 Na1 Na3 O3 178.57(3) . . . . ?
O2 Na1 Na3 O1 4.20(3) . . . . ?
O4 Na1 Na3 O1 -159.27(4) . . . . ?
O3 Na1 Na3 O1 -173.29(3) . . . . ?
O1 Na1 Na3 O1 92.25(3) 3_665 . . . ?
Na3 Na1 Na3 O1 56.16(2) 3_665 . . . ?
Na2 Na1 Na3 O1 131.54(3) 3_665 . . . ?
Na1 Na1 Na3 O1 56.16(2) 3_665 . . . ?
Na2 Na1 Na3 O1 5.28(2) . . . . ?
O2 Na1 Na3 C1 24.63(3) . . . . ?
O4 Na1 Na3 C1 -138.84(4) . . . . ?
O3 Na1 Na3 C1 -152.87(3) . . . . ?
O1 Na1 Na3 C1 112.68(3) 3_665 . . . ?
O1 Na1 Na3 C1 20.43(3) . . . . ?
Na3 Na1 Na3 C1 76.59(2) 3_665 . . . ?
Na2 Na1 Na3 C1 151.96(2) 3_665 . . . ?
Na1 Na1 Na3 C1 76.59(2) 3_665 . . . ?
Na2 Na1 Na3 C1 25.71(2) . . . . ?
O2 Na1 Na3 C17 157.67(3) . . . . ?
O4 Na1 Na3 C17 -5.79(4) . . . . ?
O3 Na1 Na3 C17 -19.82(3) . . . . ?
O1 Na1 Na3 C17 -114.28(3) 3_665 . . . ?
O1 Na1 Na3 C17 153.47(3) . . . . ?
Na3 Na1 Na3 C17 -150.37(2) 3_665 . . . ?
Na2 Na1 Na3 C17 -74.99(2) 3_665 . . . ?
Na1 Na1 Na3 C17 -150.37(2) 3_665 . . . ?
Na2 Na1 Na3 C17 158.75(2) . . . . ?
O2 Na1 Na3 Na2 -127.34(3) . . . 3_665 ?
O4 Na1 Na3 Na2 69.20(3) . . . 3_665 ?
O3 Na1 Na3 Na2 55.17(2) . . . 3_665 ?
O1 Na1 Na3 Na2 -39.285(18) 3_665 . . 3_665 ?
O1 Na1 Na3 Na2 -131.54(3) . . . 3_665 ?
Na3 Na1 Na3 Na2 -75.378(13) 3_665 . . 3_665 ?
Na1 Na1 Na3 Na2 -75.378(13) 3_665 . . 3_665 ?
Na2 Na1 Na3 Na2 -126.257(11) . . . 3_665 ?
O2 Na1 Na3 Na1 -51.96(3) . . . 3_665 ?
O4 Na1 Na3 Na1 144.58(4) . . . 3_665 ?
O3 Na1 Na3 Na1 130.55(3) . . . 3_665 ?
O1 Na1 Na3 Na1 36.094(16) 3_665 . . 3_665 ?
O1 Na1 Na3 Na1 -56.16(2) . . . 3_665 ?
Na3 Na1 Na3 Na1 0.0 3_665 . . 3_665 ?
Na2 Na1 Na3 Na1 75.378(13) 3_665 . . 3_665 ?
Na2 Na1 Na3 Na1 -50.878(11) . . . 3_665 ?
O2 Na3 O1 C1 -138.03(5) 3_665 . . . ?
O6 Na3 O1 C1 -5.82(7) . . . . ?
O3 Na3 O1 C1 129.03(5) . . . . ?
C17 Na3 O1 C1 108.34(5) . . . . ?
Na2 Na3 O1 C1 175.20(5) 3_665 . . . ?
Na1 Na3 O1 C1 -136.02(6) 3_665 . . . ?
Na1 Na3 O1 C1 133.85(6) . . . . ?
O2 Na3 O1 Na1 -2.01(3) 3_665 . . 3_665 ?
O6 Na3 O1 Na1 130.20(3) . . . 3_665 ?
O3 Na3 O1 Na1 -94.95(2) . . . 3_665 ?
C1 Na3 O1 Na1 136.02(6) . . . 3_665 ?
C17 Na3 O1 Na1 -115.64(3) . . . 3_665 ?
Na2 Na3 O1 Na1 -48.78(2) 3_665 . . 3_665 ?
Na1 Na3 O1 Na1 -90.13(2) . . . 3_665 ?
O2 Na3 O1 Na1 88.11(3) 3_665 . . . ?
O6 Na3 O1 Na1 -139.67(3) . . . . ?
O3 Na3 O1 Na1 -4.82(2) . . . . ?
C1 Na3 O1 Na1 -133.85(6) . . . . ?
C17 Na3 O1 Na1 -25.51(3) . . . . ?
Na2 Na3 O1 Na1 41.35(2) 3_665 . . . ?
Na1 Na3 O1 Na1 90.13(2) 3_665 . . . ?
O2 Na3 O1 Na2 10.3(3) 3_665 . . . ?
O6 Na3 O1 Na2 142.5(2) . . . . ?
O3 Na3 O1 Na2 -82.6(2) . . . . ?
C1 Na3 O1 Na2 148.4(3) . . . . ?
C17 Na3 O1 Na2 -103.3(2) . . . . ?
Na2 Na3 O1 Na2 -36.4(3) 3_665 . . . ?
Na1 Na3 O1 Na2 12.3(2) 3_665 . . . ?
Na1 Na3 O1 Na2 -77.8(2) . . . . ?
O2 Na1 O1 C1 76.57(7) . . . . ?
O4 Na1 O1 C1 -6.33(16) . . . . ?
O3 Na1 O1 C1 -101.93(7) . . . . ?
O1 Na1 O1 C1 166.59(8) 3_665 . . . ?
Na3 Na1 O1 C1 120.95(7) 3_665 . . . ?
Na2 Na1 O1 C1 -145.37(7) 3_665 . . . ?
Na3 Na1 O1 C1 -106.60(8) . . . . ?
Na1 Na1 O1 C1 166.59(8) 3_665 . . . ?
Na2 Na1 O1 C1 80.79(7) . . . . ?
O2 Na1 O1 Na3 -176.83(3) . . . . ?
O4 Na1 O1 Na3 100.27(11) . . . . ?
O3 Na1 O1 Na3 4.67(2) . . . . ?
O1 Na1 O1 Na3 -86.80(2) 3_665 . . . ?
Na3 Na1 O1 Na3 -132.447(17) 3_665 . . . ?
Na2 Na1 O1 Na3 -38.765(19) 3_665 . . . ?
Na1 Na1 O1 Na3 -86.80(2) 3_665 . . . ?
Na2 Na1 O1 Na3 -172.60(3) . . . . ?
O2 Na1 O1 Na1 -90.03(3) . . . 3_665 ?
O4 Na1 O1 Na1 -172.93(11) . . . 3_665 ?
O3 Na1 O1 Na1 91.47(2) . . . 3_665 ?
O1 Na1 O1 Na1 0.0 3_665 . . 3_665 ?
Na3 Na1 O1 Na1 -45.647(18) 3_665 . . 3_665 ?
Na2 Na1 O1 Na1 48.036(18) 3_665 . . 3_665 ?
Na3 Na1 O1 Na1 86.80(2) . . . 3_665 ?
Na2 Na1 O1 Na1 -85.80(2) . . . 3_665 ?
O2 Na1 O1 Na2 -4.22(2) . . . . ?
O4 Na1 O1 Na2 -87.13(12) . . . . ?
O3 Na1 O1 Na2 177.27(2) . . . . ?
O1 Na1 O1 Na2 85.80(2) 3_665 . . . ?
Na3 Na1 O1 Na2 40.155(18) 3_665 . . . ?
Na2 Na1 O1 Na2 133.838(16) 3_665 . . . ?
Na3 Na1 O1 Na2 172.60(3) . . . . ?
Na1 Na1 O1 Na2 85.80(2) 3_665 . . . ?
O3 Na2 O1 C1 138.10(5) 3_665 . . . ?
O2 Na2 O1 C1 -128.89(5) . . . . ?
O5 Na2 O1 C1 -7.43(7) . . . . ?
C9 Na2 O1 C1 -112.11(5) . . . . ?
Na3 Na2 O1 C1 -174.74(5) 3_665 . . . ?
Na1 Na2 O1 C1 136.68(5) 3_665 . . . ?
Na1 Na2 O1 C1 -133.24(5) . . . . ?
O3 Na2 O1 Na3 -10.9(3) 3_665 . . . ?
O2 Na2 O1 Na3 82.1(2) . . . . ?
O5 Na2 O1 Na3 -156.5(2) . . . . ?
C1 Na2 O1 Na3 -149.0(3) . . . . ?
C9 Na2 O1 Na3 98.8(2) . . . . ?
Na3 Na2 O1 Na3 36.2(3) 3_665 . . . ?
Na1 Na2 O1 Na3 -12.4(2) 3_665 . . . ?
Na1 Na2 O1 Na3 77.7(2) . . . . ?
O3 Na2 O1 Na1 1.42(3) 3_665 . . 3_665 ?
O2 Na2 O1 Na1 94.42(2) . . . 3_665 ?
O5 Na2 O1 Na1 -144.11(4) . . . 3_665 ?
C1 Na2 O1 Na1 -136.68(5) . . . 3_665 ?
C9 Na2 O1 Na1 111.20(2) . . . 3_665 ?
Na3 Na2 O1 Na1 48.581(19) 3_665 . . 3_665 ?
Na1 Na2 O1 Na1 90.08(2) . . . 3_665 ?
O3 Na2 O1 Na1 -88.66(3) 3_665 . . . ?
O2 Na2 O1 Na1 4.34(2) . . . . ?
O5 Na2 O1 Na1 125.81(4) . . . . ?
C1 Na2 O1 Na1 133.24(5) . . . . ?
C9 Na2 O1 Na1 21.13(3) . . . . ?
Na3 Na2 O1 Na1 -41.498(19) 3_665 . . . ?
Na1 Na2 O1 Na1 -90.08(2) 3_665 . . . ?
O3 Na2 O2 C9 -132.76(6) 3_665 . . . ?
O5 Na2 O2 C9 -4.81(7) . . . . ?
O1 Na2 O2 C9 135.08(6) . . . . ?
C1 Na2 O2 C9 111.24(6) . . . . ?
Na3 Na2 O2 C9 -131.79(7) 3_665 . . . ?
Na1 Na2 O2 C9 -178.92(6) 3_665 . . . ?
Na1 Na2 O2 C9 139.58(7) . . . . ?
O3 Na2 O2 Na3 -0.97(3) 3_665 . . 3_665 ?
O5 Na2 O2 Na3 126.98(3) . . . 3_665 ?
O1 Na2 O2 Na3 -93.12(2) . . . 3_665 ?
C1 Na2 O2 Na3 -116.97(3) . . . 3_665 ?
C9 Na2 O2 Na3 131.79(7) . . . 3_665 ?
Na1 Na2 O2 Na3 -47.12(2) 3_665 . . 3_665 ?
Na1 Na2 O2 Na3 -88.62(3) . . . 3_665 ?
O3 Na2 O2 Na1 87.65(3) 3_665 . . . ?
O5 Na2 O2 Na1 -144.39(3) . . . . ?
O1 Na2 O2 Na1 -4.50(2) . . . . ?
C1 Na2 O2 Na1 -28.35(3) . . . . ?
C9 Na2 O2 Na1 -139.58(7) . . . . ?
Na3 Na2 O2 Na1 88.62(3) 3_665 . . . ?
Na1 Na2 O2 Na1 41.50(2) 3_665 . . . ?
O4 Na1 O2 C9 42.11(7) . . . . ?
O3 Na1 O2 C9 -106.6(3) . . . . ?
O1 Na1 O2 C9 146.42(7) 3_665 . . . ?
O1 Na1 O2 C9 -123.64(7) . . . . ?
Na3 Na1 O2 C9 144.45(8) 3_665 . . . ?
Na2 Na1 O2 C9 150.36(6) 3_665 . . . ?
Na3 Na1 O2 C9 -126.57(7) . . . . ?
Na1 Na1 O2 C9 -168.23(7) 3_665 . . . ?
Na2 Na1 O2 C9 -128.21(8) . . . . ?
O4 Na1 O2 Na3 -102.34(3) . . . 3_665 ?
O3 Na1 O2 Na3 108.9(3) . . . 3_665 ?
O1 Na1 O2 Na3 1.97(3) 3_665 . . 3_665 ?
O1 Na1 O2 Na3 91.92(2) . . . 3_665 ?
Na2 Na1 O2 Na3 5.91(4) 3_665 . . 3_665 ?
Na3 Na1 O2 Na3 88.98(3) . . . 3_665 ?
Na1 Na1 O2 Na3 47.32(2) 3_665 . . 3_665 ?
Na2 Na1 O2 Na3 87.35(3) . . . 3_665 ?
O4 Na1 O2 Na2 170.32(3) . . . . ?
O3 Na1 O2 Na2 21.6(3) . . . . ?
O1 Na1 O2 Na2 -85.37(3) 3_665 . . . ?
O1 Na1 O2 Na2 4.57(3) . . . . ?
Na3 Na1 O2 Na2 -87.35(3) 3_665 . . . ?
Na2 Na1 O2 Na2 -81.43(4) 3_665 . . . ?
Na3 Na1 O2 Na2 1.64(4) . . . . ?
Na1 Na1 O2 Na2 -40.02(2) 3_665 . . . ?
O2 Na3 O3 C17 135.95(6) 3_665 . . . ?
O6 Na3 O3 C17 4.62(7) . . . . ?
O1 Na3 O3 C17 -129.69(5) . . . . ?
C1 Na3 O3 C17 -108.17(6) . . . . ?
Na2 Na3 O3 C17 134.99(6) 3_665 . . . ?
Na1 Na3 O3 C17 -177.29(5) 3_665 . . . ?
Na1 Na3 O3 C17 -134.60(6) . . . . ?
O2 Na3 O3 Na2 0.96(3) 3_665 . . 3_665 ?
O6 Na3 O3 Na2 -130.37(3) . . . 3_665 ?
O1 Na3 O3 Na2 95.32(3) . . . 3_665 ?
C1 Na3 O3 Na2 116.84(3) . . . 3_665 ?
C17 Na3 O3 Na2 -134.99(6) . . . 3_665 ?
Na1 Na3 O3 Na2 47.72(2) 3_665 . . 3_665 ?
Na1 Na3 O3 Na2 90.41(3) . . . 3_665 ?
O2 Na3 O3 Na1 -89.45(3) 3_665 . . . ?
O6 Na3 O3 Na1 139.22(3) . . . . ?
O1 Na3 O3 Na1 4.90(3) . . . . ?
C1 Na3 O3 Na1 26.43(3) . . . . ?
C17 Na3 O3 Na1 134.60(6) . . . . ?
Na2 Na3 O3 Na1 -90.41(3) 3_665 . . . ?
Na1 Na3 O3 Na1 -42.69(2) 3_665 . . . ?
O2 Na1 O3 C17 88.7(3) . . . . ?
O4 Na1 O3 C17 -59.95(8) . . . . ?
O1 Na1 O3 C17 -164.36(7) 3_665 . . . ?
O1 Na1 O3 C17 105.74(8) . . . . ?
Na3 Na1 O3 C17 -167.48(6) 3_665 . . . ?
Na2 Na1 O3 C17 -162.89(9) 3_665 . . . ?
Na3 Na1 O3 C17 110.42(8) . . . . ?
Na1 Na1 O3 C17 150.27(7) 3_665 . . . ?
Na2 Na1 O3 C17 108.44(7) . . . . ?
O2 Na1 O3 Na2 -108.4(3) . . . 3_665 ?
O4 Na1 O3 Na2 102.95(3) . . . 3_665 ?
O1 Na1 O3 Na2 -1.47(3) 3_665 . . 3_665 ?
O1 Na1 O3 Na2 -91.37(3) . . . 3_665 ?
Na3 Na1 O3 Na2 -4.59(4) 3_665 . . 3_665 ?
Na3 Na1 O3 Na2 -86.69(3) . . . 3_665 ?
Na1 Na1 O3 Na2 -46.84(2) 3_665 . . 3_665 ?
Na2 Na1 O3 Na2 -88.67(3) . . . 3_665 ?
O2 Na1 O3 Na3 -21.7(3) . . . . ?
O4 Na1 O3 Na3 -170.36(3) . . . . ?
O1 Na1 O3 Na3 85.22(3) 3_665 . . . ?
O1 Na1 O3 Na3 -4.68(2) . . . . ?
Na3 Na1 O3 Na3 82.10(3) 3_665 . . . ?
Na2 Na1 O3 Na3 86.69(3) 3_665 . . . ?
Na1 Na1 O3 Na3 39.85(2) 3_665 . . . ?
Na2 Na1 O3 Na3 -1.98(4) . . . . ?
O2 Na1 O4 C26 13.97(7) . . . . ?
O3 Na1 O4 C26 -168.69(7) . . . . ?
O1 Na1 O4 C26 -76.40(7) 3_665 . . . ?
O1 Na1 O4 C26 96.30(13) . . . . ?
Na3 Na1 O4 C26 -29.92(7) 3_665 . . . ?
Na2 Na1 O4 C26 -125.62(7) 3_665 . . . ?
Na3 Na1 O4 C26 -178.44(6) . . . . ?
Na1 Na1 O4 C26 -73.86(9) 3_665 . . . ?
Na2 Na1 O4 C26 22.56(9) . . . . ?
O2 Na1 O4 C25 -146.44(7) . . . . ?
O3 Na1 O4 C25 30.90(7) . . . . ?
O1 Na1 O4 C25 123.19(7) 3_665 . . . ?
O1 Na1 O4 C25 -64.11(14) . . . . ?
Na3 Na1 O4 C25 169.68(7) 3_665 . . . ?
Na2 Na1 O4 C25 73.98(7) 3_665 . . . ?
Na3 Na1 O4 C25 21.16(8) . . . . ?
Na1 Na1 O4 C25 125.74(7) 3_665 . . . ?
Na2 Na1 O4 C25 -137.84(6) . . . . ?
O3 Na2 O5 C28 94.81(8) 3_665 . . . ?
O2 Na2 O5 C28 -15.57(8) . . . . ?
O1 Na2 O5 C28 -127.52(7) . . . . ?
C1 Na2 O5 C28 -131.38(7) . . . . ?
C9 Na2 O5 C28 -17.48(8) . . . . ?
Na3 Na2 O5 C28 35.23(9) 3_665 . . . ?
Na1 Na2 O5 C28 150.51(7) 3_665 . . . ?
Na1 Na2 O5 C28 -56.53(9) . . . . ?
O3 Na2 O5 C27 -85.22(8) 3_665 . . . ?
O2 Na2 O5 C27 164.40(8) . . . . ?
O1 Na2 O5 C27 52.45(9) . . . . ?
C1 Na2 O5 C27 48.60(8) . . . . ?
C9 Na2 O5 C27 162.49(8) . . . . ?
Na3 Na2 O5 C27 -144.80(7) 3_665 . . . ?
Na1 Na2 O5 C27 -29.51(11) 3_665 . . . ?
Na1 Na2 O5 C27 123.44(8) . . . . ?
O2 Na3 O6 C30 -126.61(7) 3_665 . . . ?
O3 Na3 O6 C30 -7.95(8) . . . . ?
O1 Na3 O6 C30 113.17(7) . . . . ?
C1 Na3 O6 C30 110.56(7) . . . . ?
C17 Na3 O6 C30 -5.91(7) . . . . ?
Na2 Na3 O6 C30 -68.44(8) 3_665 . . . ?
Na1 Na3 O6 C30 175.04(6) 3_665 . . . ?
Na1 Na3 O6 C30 52.20(8) . . . . ?
O2 Na3 O6 C29 82.18(8) 3_665 . . . ?
O3 Na3 O6 C29 -159.16(7) . . . . ?
O1 Na3 O6 C29 -38.04(8) . . . . ?
C1 Na3 O6 C29 -40.66(8) . . . . ?
C17 Na3 O6 C29 -157.13(7) . . . . ?
Na2 Na3 O6 C29 140.35(7) 3_665 . . . ?
Na1 Na3 O6 C29 23.83(9) 3_665 . . . ?
Na1 Na3 O6 C29 -99.01(8) . . . . ?
Na3 O1 C1 C2 -89.97(8) . . . . ?
Na1 O1 C1 C2 171.25(6) 3_665 . . . ?
Na1 O1 C1 C2 10.55(12) . . . . ?
Na2 O1 C1 C2 94.02(8) . . . . ?
Na3 O1 C1 C6 92.06(8) . . . . ?
Na1 O1 C1 C6 -6.72(13) 3_665 . . . ?
Na1 O1 C1 C6 -167.42(6) . . . . ?
Na2 O1 C1 C6 -83.95(8) . . . . ?
Na3 O1 C1 Na2 176.01(4) . . . . ?
Na1 O1 C1 Na2 77.23(6) 3_665 . . . ?
Na1 O1 C1 Na2 -83.47(6) . . . . ?
Na1 O1 C1 Na3 -98.78(7) 3_665 . . . ?
Na1 O1 C1 Na3 100.52(7) . . . . ?
Na2 O1 C1 Na3 -176.01(4) . . . . ?
O3 Na2 C1 O1 -46.91(5) 3_665 . . . ?
O2 Na2 C1 O1 53.92(5) . . . . ?
O5 Na2 C1 O1 174.64(5) . . . . ?
C9 Na2 C1 O1 77.61(5) . . . . ?
Na3 Na2 C1 O1 6.10(5) 3_665 . . . ?
Na1 Na2 C1 O1 -31.72(4) 3_665 . . . ?
Na1 Na2 C1 O1 33.56(4) . . . . ?
O3 Na2 C1 C2 -165.59(5) 3_665 . . . ?
O2 Na2 C1 C2 -64.77(6) . . . . ?
O5 Na2 C1 C2 55.96(6) . . . . ?
O1 Na2 C1 C2 -118.69(8) . . . . ?
C9 Na2 C1 C2 -41.07(6) . . . . ?
Na3 Na2 C1 C2 -112.59(5) 3_665 . . . ?
Na1 Na2 C1 C2 -150.40(6) 3_665 . . . ?
Na1 Na2 C1 C2 -85.13(6) . . . . ?
O3 Na2 C1 C6 74.31(6) 3_665 . . . ?
O2 Na2 C1 C6 175.13(5) . . . . ?
O5 Na2 C1 C6 -64.14(6) . . . . ?
O1 Na2 C1 C6 121.21(8) . . . . ?
C9 Na2 C1 C6 -161.17(5) . . . . ?
Na3 Na2 C1 C6 127.31(5) 3_665 . . . ?
Na1 Na2 C1 C6 89.50(5) 3_665 . . . ?
Na1 Na2 C1 C6 154.77(6) . . . . ?
O3 Na2 C1 Na3 -43.46(4) 3_665 . . . ?
O2 Na2 C1 Na3 57.37(4) . . . . ?
O5 Na2 C1 Na3 178.09(3) . . . . ?
O1 Na2 C1 Na3 3.45(3) . . . . ?
C9 Na2 C1 Na3 81.06(4) . . . . ?
Na3 Na2 C1 Na3 9.54(5) 3_665 . . . ?
Na1 Na2 C1 Na3 -28.27(3) 3_665 . . . ?
Na1 Na2 C1 Na3 37.01(3) . . . . ?
O2 Na3 C1 O1 46.61(6) 3_665 . . . ?
O6 Na3 C1 O1 175.11(5) . . . . ?
O3 Na3 C1 O1 -55.09(6) . . . . ?
C17 Na3 C1 O1 -82.18(6) . . . . ?
Na2 Na3 C1 O1 -5.64(6) 3_665 . . . ?
Na1 Na3 C1 O1 33.41(5) 3_665 . . . ?
Na1 Na3 C1 O1 -34.82(5) . . . . ?
O2 Na3 C1 C2 162.38(6) 3_665 . . . ?
O6 Na3 C1 C2 -69.12(6) . . . . ?
O3 Na3 C1 C2 60.68(6) . . . . ?
O1 Na3 C1 C2 115.77(8) . . . . ?
C17 Na3 C1 C2 33.59(7) . . . . ?
Na2 Na3 C1 C2 110.13(6) 3_665 . . . ?
Na1 Na3 C1 C2 149.18(6) 3_665 . . . ?
Na1 Na3 C1 C2 80.95(6) . . . . ?
O2 Na3 C1 C6 -67.56(6) 3_665 . . . ?
O6 Na3 C1 C6 60.94(6) . . . . ?
O3 Na3 C1 C6 -169.26(6) . . . . ?
O1 Na3 C1 C6 -114.17(8) . . . . ?
C17 Na3 C1 C6 163.65(6) . . . . ?
Na2 Na3 C1 C6 -119.81(6) 3_665 . . . ?
Na1 Na3 C1 C6 -80.76(6) 3_665 . . . ?
Na1 Na3 C1 C6 -148.99(6) . . . . ?
O2 Na3 C1 Na2 42.50(4) 3_665 . . . ?
O6 Na3 C1 Na2 171.00(4) . . . . ?
O3 Na3 C1 Na2 -59.19(4) . . . . ?
O1 Na3 C1 Na2 -4.10(4) . . . . ?
C17 Na3 C1 Na2 -86.28(4) . . . . ?
Na2 Na3 C1 Na2 -9.74(5) 3_665 . . . ?
Na1 Na3 C1 Na2 29.31(3) 3_665 . . . ?
Na1 Na3 C1 Na2 -38.92(3) . . . . ?
O1 C1 C2 C3 -177.01(8) . . . . ?
C6 C1 C2 C3 1.05(13) . . . . ?
Na2 C1 C2 C3 -105.36(9) . . . . ?
Na3 C1 C2 C3 127.98(8) . . . . ?
C1 C2 C3 C4 -0.43(14) . . . . ?
C2 C3 C4 C5 -0.50(14) . . . . ?
C2 C3 C4 C7 179.11(9) . . . . ?
C3 C4 C5 C6 0.79(14) . . . . ?
C7 C4 C5 C6 -178.83(9) . . . . ?
C4 C5 C6 C1 -0.15(15) . . . . ?
O1 C1 C6 C5 177.31(8) . . . . ?
C2 C1 C6 C5 -0.77(13) . . . . ?
Na2 C1 C6 C5 110.47(9) . . . . ?
Na3 C1 C6 C5 -127.14(8) . . . . ?
C5 C4 C7 C8 -68.08(13) . . . . ?
C3 C4 C7 C8 112.32(11) . . . . ?
Na3 O2 C9 C10 -168.78(6) 3_665 . . . ?
Na2 O2 C9 C10 -61.97(10) . . . . ?
Na1 O2 C9 C10 59.56(11) . . . . ?
Na3 O2 C9 C14 11.59(12) 3_665 . . . ?
Na2 O2 C9 C14 118.40(8) . . . . ?
Na1 O2 C9 C14 -120.06(8) . . . . ?
Na3 O2 C9 Na2 -106.81(7) 3_665 . . . ?
Na1 O2 C9 Na2 121.53(8) . . . . ?
O3 Na2 C9 O2 50.67(6) 3_665 . . . ?
O5 Na2 C9 O2 175.58(6) . . . . ?
O1 Na2 C9 O2 -46.57(6) . . . . ?
C1 Na2 C9 O2 -76.74(6) . . . . ?
Na3 Na2 C9 O2 36.81(5) 3_665 . . . ?
Na1 Na2 C9 O2 1.19(6) 3_665 . . . ?
Na1 Na2 C9 O2 -29.90(5) . . . . ?
O3 Na2 C9 C10 -178.17(6) 3_665 . . . ?
O2 Na2 C9 C10 131.16(9) . . . . ?
O5 Na2 C9 C10 -53.26(6) . . . . ?
O1 Na2 C9 C10 84.59(6) . . . . ?
C1 Na2 C9 C10 54.42(6) . . . . ?
Na3 Na2 C9 C10 167.97(6) 3_665 . . . ?
Na1 Na2 C9 C10 132.35(5) 3_665 . . . ?
Na1 Na2 C9 C10 101.26(6) . . . . ?
O3 Na2 C9 C14 -44.25(8) 3_665 . . . ?
O2 Na2 C9 C14 -94.92(10) . . . . ?
O5 Na2 C9 C14 80.66(8) . . . . ?
O1 Na2 C9 C14 -141.49(8) . . . . ?
C1 Na2 C9 C14 -171.66(8) . . . . ?
Na3 Na2 C9 C14 -58.11(8) 3_665 . . . ?
Na1 Na2 C9 C14 -93.73(8) 3_665 . . . ?
Na1 Na2 C9 C14 -124.82(8) . . . . ?
O2 C9 C10 C11 179.65(8) . . . . ?
C14 C9 C10 C11 -0.71(13) . . . . ?
Na2 C9 C10 C11 142.26(8) . . . . ?
C9 C10 C11 C12 0.16(15) . . . . ?
C10 C11 C12 C13 0.93(15) . . . . ?
C10 C11 C12 C15 -175.99(9) . . . . ?
C11 C12 C13 C14 -1.48(15) . . . . ?
C15 C12 C13 C14 175.52(10) . . . . ?
C12 C13 C14 C9 0.96(16) . . . . ?
O2 C9 C14 C13 179.81(9) . . . . ?
C10 C9 C14 C13 0.16(14) . . . . ?
Na2 C9 C14 C13 -127.00(9) . . . . ?
C13 C12 C15 C16 -86.23(12) . . . . ?
C11 C12 C15 C16 90.59(13) . . . . ?
Na2 O3 C17 C22 1.55(13) 3_665 . . . ?
Na3 O3 C17 C22 -98.59(9) . . . . ?
Na1 O3 C17 C22 157.34(7) . . . . ?
Na2 O3 C17 C18 -179.26(7) 3_665 . . . ?
Na3 O3 C17 C18 80.60(9) . . . . ?
Na1 O3 C17 C18 -23.48(13) . . . . ?
Na2 O3 C17 Na3 100.14(8) 3_665 . . . ?
Na1 O3 C17 Na3 -104.08(7) . . . . ?
O2 Na3 C17 O3 -47.98(6) 3_665 . . . ?
O6 Na3 C17 O3 -176.14(6) . . . . ?
O1 Na3 C17 O3 54.23(6) . . . . ?
C1 Na3 C17 O3 82.09(6) . . . . ?
Na2 Na3 C17 O3 -33.84(5) 3_665 . . . ?
Na1 Na3 C17 O3 3.15(6) 3_665 . . . ?
Na1 Na3 C17 O3 34.06(5) . . . . ?
O2 Na3 C17 C22 63.54(7) 3_665 . . . ?
O6 Na3 C17 C22 -64.62(7) . . . . ?
O3 Na3 C17 C22 111.52(9) . . . . ?
O1 Na3 C17 C22 165.74(6) . . . . ?
C1 Na3 C17 C22 -166.39(6) . . . . ?
Na2 Na3 C17 C22 77.68(6) 3_665 . . . ?
Na1 Na3 C17 C22 114.67(6) 3_665 . . . ?
Na1 Na3 C17 C22 145.58(7) . . . . ?
O2 Na3 C17 C18 -168.12(6) 3_665 . . . ?
O6 Na3 C17 C18 63.72(7) . . . . ?
O3 Na3 C17 C18 -120.15(9) . . . . ?
O1 Na3 C17 C18 -65.92(7) . . . . ?
C1 Na3 C17 C18 -38.05(7) . . . . ?
Na2 Na3 C17 C18 -153.99(7) 3_665 . . . ?
Na1 Na3 C17 C18 -116.99(6) 3_665 . . . ?
Na1 Na3 C17 C18 -86.09(6) . . . . ?
O3 C17 C18 C19 -178.89(10) . . . . ?
C22 C17 C18 C19 0.35(15) . . . . ?
Na3 C17 C18 C19 -128.59(10) . . . . ?
C17 C18 C19 C20 0.67(18) . . . . ?
C18 C19 C20 C21 -1.04(16) . . . . ?
C18 C19 C20 C23 179.94(11) . . . . ?
C19 C20 C21 C22 0.40(15) . . . . ?
C23 C20 C21 C22 179.41(9) . . . . ?
C20 C21 C22 C17 0.62(15) . . . . ?
O3 C17 C22 C21 178.25(9) . . . . ?
C18 C17 C22 C21 -0.98(14) . . . . ?
Na3 C17 C22 C21 121.32(8) . . . . ?
C19 C20 C23 C24 79.32(14) . . . . ?
C21 C20 C23 C24 -99.65(13) . . . . ?
C26 O4 C25 C26 -58.40(11) . . . 3_765 ?
Na1 O4 C25 C26 104.75(8) . . . 3_765 ?
C25 O4 C26 C25 58.79(11) . . . 3_765 ?
Na1 O4 C26 C25 -103.83(8) . . . 3_765 ?
C28 O5 C27 C30 58.64(11) . . . 2_645 ?
Na2 O5 C27 C30 -121.34(8) . . . 2_645 ?
C27 O5 C28 C29 -57.86(10) . . . 2_645 ?
Na2 O5 C28 C29 122.11(7) . . . 2_645 ?
C30 O6 C29 C28 -58.39(11) . . . 2_655 ?
Na3 O6 C29 C28 95.01(9) . . . 2_655 ?
C29 O6 C30 C27 58.56(11) . . . 2_655 ?
Na3 O6 C30 C27 -97.22(8) . . . 2_655 ?
